data_1525257
loop_
_publ_author_name
'Shibata, T.'
'Katayama, T.'
'Mitzuhara, T.'

_publ_section_title
;
 Magnetic properties of Y1-x Smx Co5 compounds
;
_journal_name_full 'Japanese Journal of Applied Physics'
_journal_page_first 163
_journal_page_last 164
_journal_volume 10
_journal_year 1971
_chemical_formula_sum 'Co5 Sm0.5 Y0.5'
_chemical_name_systematic 'Co5 (Sm0.5 Y0.5)'
_space_group_IT_number 191
_symmetry_space_group_name_Hall '-P 6 2'
_symmetry_space_group_name_H-M 'P 6/m m m'
_cell_angle_alpha 90
_cell_angle_beta 90
_cell_angle_gamma 120
_cell_formula_units_Z 1
_cell_length_a 4.96
_cell_length_b 4.96
_cell_length_c 3.995
_cell_volume 85.116
_citation_journal_id_ASTM JJAPA5
_cod_data_source_file Shibata_JJAPA5_1971_1222.cif
_cod_data_source_block Co5Sm0.5Y0.5
_cod_original_cell_volume 85.11591
_cod_database_code 1525257

loop_
_symmetry_equiv_pos_as_xyz
x,y,z
x-y,x,z
-y,x-y,z
-x,-y,z
-x+y,-x,z
y,-x+y,z
-y,-x,-z
x-y,-y,-z
x,x-y,-z
y,x,-z
-x+y,y,-z
-x,-x+y,-z
-x,-y,-z
-x+y,-x,-z
y,-x+y,-z
x,y,-z
x-y,x,-z
-y,x-y,-z
y,x,z
-x+y,y,z
-x,-x+y,z
-y,-x,z
x-y,-y,z
x,x-y,z

loop_
_atom_site_label
_atom_site_type_symbol
_atom_site_fract_x
_atom_site_fract_y
_atom_site_fract_z
_atom_site_occupancy
_atom_site_U_iso_or_equiv
Co2 Co 0.5 0 0.5 1 0.0
Co1 Co 0.3333 0.6667 0 1 0.0
Sm1 Sm 0 0 0 0.5 0.0
Y1 Y 0 0 0 0.5 0.0
